data_7231681
loop_
_publ_author_name
'Zhang, Jie'
'Gao, Ling-Ling'
'Zhai, Li-jun'
'Wang, Xiao-Qing'
'Fan, Li-Ming'
'Hu, Tuo-Ping'

_publ_section_title
;
 Gas adsorption, magnetic, and fluorescent sensing properties of four
 coordination polymers based on 1,3,5-tris(4-carbonylphenyloxy)benzene and
 bis(imidazole) linkers
;
_journal_issue 47
_journal_name_full CrystEngComm
_journal_page_first 7666
_journal_paper_doi 10.1039/C8CE01421C
_journal_volume 20
_journal_year 2018
_chemical_formula_sum 'C25 H38 Fe N2 P2 Si'
_chemical_formula_weight 512.45
_space_group_crystal_system monoclinic
_space_group_IT_number 14
_space_group_name_Hall '-P 2yn'
_space_group_name_H-M_alt 'P 1 21/n 1'
_symmetry_space_group_name_Hall '-P 2yn'
_symmetry_space_group_name_H-M 'P 1 21/n 1'
_atom_sites_solution_hydrogens geom
_audit_creation_method SHELXL-2018/3
_audit_update_record
;
2018-06-11 deposited with the CCDC.
2018-10-18 downloaded from the CCDC.
;
_cell_angle_alpha 90
_cell_angle_beta 101.232(2)
_cell_angle_gamma 90
_cell_formula_units_Z 4
_cell_length_a 10.9718(3)
_cell_length_b 17.9451(6)
_cell_length_c 14.1019(5)
_cell_measurement_reflns_used 31082
_cell_measurement_temperature 100(2)
_cell_measurement_theta_max 30.40
_cell_measurement_theta_min 1.86
_cell_volume 2723.34(15)
_computing_structure_refinement 'SHELXL-2018/3 (Sheldrick, 2018)'
_diffrn_ambient_temperature 100
_diffrn_detector Pilatus200K
_diffrn_detector_area_resol_mean 5.81
_diffrn_detector_type 'DECTRIS PILATUS 200K'
_diffrn_measured_fraction_theta_full 1.000
_diffrn_measured_fraction_theta_max 0.898
_diffrn_measurement_details ' 583 frames, detector distance = 60 mm'
_diffrn_measurement_device 'Eulerian 4-circle diffractometer'
_diffrn_measurement_device_type 'STOE STADIVARI'
_diffrn_measurement_method 'rotation method, \w scans'
_diffrn_radiation_collimation '1.2 0.6 mm diameter'
_diffrn_radiation_monochromator 'Graded multilayer mirror'
_diffrn_radiation_polarisn_norm 0
_diffrn_radiation_probe x-ray
_diffrn_radiation_type 'Mo K\a'
_diffrn_radiation_wavelength 0.71073
_diffrn_reflns_av_R_equivalents 0.0400
_diffrn_reflns_av_unetI/netI 0.0385
_diffrn_reflns_Laue_measured_fraction_full 1.000
_diffrn_reflns_Laue_measured_fraction_max 0.898
_diffrn_reflns_limit_h_max 15
_diffrn_reflns_limit_h_min -15
_diffrn_reflns_limit_k_max 25
_diffrn_reflns_limit_k_min -24
_diffrn_reflns_limit_l_max 18
_diffrn_reflns_limit_l_min -19
_diffrn_reflns_number 24769
_diffrn_reflns_point_group_measured_fraction_full 1.000
_diffrn_reflns_point_group_measured_fraction_max 0.898
_diffrn_reflns_theta_full 25.242
_diffrn_reflns_theta_max 30.786
_diffrn_reflns_theta_min 1.859
_diffrn_source 'Mo Genix'
_diffrn_source_current 1.000
_diffrn_source_power 0.050
_diffrn_source_voltage 50
_exptl_absorpt_coefficient_mu 0.730
_exptl_absorpt_correction_T_max 0.9582
_exptl_absorpt_correction_T_min 0.8849
_exptl_absorpt_correction_type integration
_exptl_absorpt_process_details
;
STOE X-Red32, absorption correction by Gaussian integration, analogous to
P. Coppens, "The Evaluation of Absorption and Extinction in Single-Crystal
Structure Analysis", published in
F. R. Ahmed (Editor), "Crystallographic Computing",
Munksgaard, Copenhagen (1970), 255 - 270
;
_exptl_crystal_colour orange
_exptl_crystal_density_diffrn 1.250
_exptl_crystal_description plate
_exptl_crystal_F_000 1088
_exptl_crystal_size_max 0.410
_exptl_crystal_size_mid 0.130
_exptl_crystal_size_min 0.070
_refine_diff_density_max 1.361
_refine_diff_density_min -0.925
_refine_diff_density_rms 0.081
_refine_ls_extinction_method none
_refine_ls_goodness_of_fit_ref 1.040
_refine_ls_hydrogen_treatment constr
_refine_ls_matrix_type full
_refine_ls_number_parameters 318
_refine_ls_number_reflns 7641
_refine_ls_number_restraints 0
_refine_ls_restrained_S_all 1.040
_refine_ls_R_factor_all 0.0666
_refine_ls_R_factor_gt 0.0479
_refine_ls_shift/su_max 0.001
_refine_ls_shift/su_mean 0.000
_refine_ls_structure_factor_coef Fsqd
_refine_ls_weighting_details 'w=1/[\s^2^(Fo^2^)+(0.0633P)^2^+2.3854P] where P=(Fo^2^+2Fc^2^)/3'
_refine_ls_weighting_scheme calc
_refine_ls_wR_factor_gt 0.1173
_refine_ls_wR_factor_ref 0.1275
_reflns_Friedel_coverage 0.000
_reflns_number_gt 5980
_reflns_number_total 7641
_reflns_threshold_expression 'I > 2\s(I)'
_cod_data_source_file c8ce01421c2.cif
_cod_data_source_block Sicarbene
_cod_depositor_comments 'Adding full bibliography for 7231679--7231682.cif.'
_cod_database_code 7231681
_shelx_shelxl_version_number 2018/3
_shelx_space_group_comment
;
The symmetry employed for this shelxl refinement is uniquely defined
by the following loop, which should always be used as a source of
symmetry information in preference to the above space-group names.
They are only intended as comments.
;
_shelx_estimated_absorpt_t_min 0.754
_shelx_estimated_absorpt_t_max 0.951

loop_
_space_group_symop_operation_xyz
'x, y, z'
'-x+1/2, y+1/2, -z+1/2'
'-x, -y, -z'
'x-1/2, -y-1/2, z-1/2'

loop_
_atom_site_label
_atom_site_type_symbol
_atom_site_fract_x
_atom_site_fract_y
_atom_site_fract_z
_atom_site_U_iso_or_equiv
_atom_site_adp_type
_atom_site_occupancy
_atom_site_site_symmetry_order
_atom_site_calc_flag
_atom_site_refinement_flags_posn
_atom_site_refinement_flags_adp
_atom_site_refinement_flags_occupancy
_atom_site_disorder_assembly
_atom_site_disorder_group
Fe1 Fe 0.62529(3) 0.60913(2) 0.66069(2) 0.02051(10) Uani 1 1 d . . . . .
N1 N 0.05174(16) 0.74736(10) 0.50944(13) 0.0210(4) Uani 1 1 d . . . . .
N2 N 0.12565(16) 0.77697(10) 0.65631(13) 0.0209(4) Uani 1 1 d . . . . .
Si1 Si 0.29658(6) 0.67780(3) 0.55848(4) 0.01790(14) Uani 0.9353(13) 1 d . . P A 1
P1 P 0.33085(5) 0.61874(3) 0.70903(4) 0.01826(13) Uani 0.9353(13) 1 d . . P A 1
P2 P 0.44333(5) 0.76786(3) 0.62029(4) 0.01738(13) Uani 0.9353(13) 1 d . . P A 1
Si1B Si 0.3283(8) 0.7114(5) 0.6578(6) 0.0154(18) Uani 0.0647(13) 1 d . . P A 2
P1B P 0.2913(7) 0.5890(5) 0.6081(6) 0.0187(18) Uani 0.0647(13) 1 d . . P A 2
P2B P 0.4040(7) 0.7350(4) 0.5184(6) 0.0150(17) Uani 0.0647(13) 1 d . . P A 2
C1 C 0.4717(2) 0.56616(12) 0.70360(17) 0.0233(4) Uani 1 1 d . . . . .
C2 C 0.5050(2) 0.52265(12) 0.62625(16) 0.0235(4) Uani 1 1 d . . . . .
H2 H 0.453741 0.513970 0.564765 0.028 Uiso 1 1 calc R U . . .
C3 C 0.6277(2) 0.49505(12) 0.65792(17) 0.0242(4) Uani 1 1 d . . . . .
H3 H 0.672442 0.464404 0.621667 0.029 Uiso 1 1 calc R U . . .
C4 C 0.6714(2) 0.52149(13) 0.75338(18) 0.0269(5) Uani 1 1 d . . . . .
H4 H 0.751119 0.511963 0.791699 0.032 Uiso 1 1 calc R U . . .
C5 C 0.5766(2) 0.56433(13) 0.78200(17) 0.0264(5) Uani 1 1 d . . . . .
H5 H 0.581584 0.587924 0.842949 0.032 Uiso 1 1 calc R U . . .
C6 C 0.5849(2) 0.71629(12) 0.61246(17) 0.0228(4) Uani 1 1 d . . . . .
C7 C 0.6130(2) 0.66877(13) 0.53696(17) 0.0245(4) Uani 1 1 d . . . . .
H7 H 0.558942 0.658065 0.477289 0.029 Uiso 1 1 calc R U . . .
C8 C 0.7367(2) 0.64051(13) 0.56765(17) 0.0251(5) Uani 1 1 d . . . . .
H8 H 0.779645 0.608110 0.532117 0.030 Uiso 1 1 calc R U . . .
C9 C 0.7832(2) 0.67021(12) 0.66148(17) 0.0247(4) Uani 1 1 d . . . . .
H9 H 0.863191 0.660635 0.699347 0.030 Uiso 1 1 calc R U . . .
C10 C 0.6915(2) 0.71617(12) 0.68938(17) 0.0246(4) Uani 1 1 d . . . . .
H10 H 0.699310 0.742379 0.748785 0.029 Uiso 1 1 calc R U . . .
C11 C 0.2071(2) 0.54323(13) 0.69748(18) 0.0257(5) Uani 1 1 d . . . . .
C12 C 0.0819(2) 0.58210(15) 0.6887(2) 0.0379(6) Uani 1 1 d . . . . .
H12A H 0.060477 0.606722 0.625637 0.057 Uiso 1 1 calc R U . . .
H12B H 0.086851 0.619339 0.740158 0.057 Uiso 1 1 calc R U . . .
H12C H 0.017956 0.545245 0.694728 0.057 Uiso 1 1 calc R U . . .
C13 C 0.2033(2) 0.49006(14) 0.6131(2) 0.0340(6) Uani 1 1 d . . . . .
H13A H 0.134493 0.454853 0.610899 0.051 Uiso 1 1 calc R U . A 2
H13B H 0.281829 0.462581 0.621413 0.051 Uiso 1 1 calc R U . A 2
H13C H 0.191061 0.518441 0.552634 0.051 Uiso 1 1 calc R U . A 2
C14 C 0.2345(3) 0.49876(15) 0.7923(2) 0.0366(6) Uani 1 1 d . . . . .
H14A H 0.174233 0.458080 0.789329 0.055 Uiso 1 1 calc R U . . .
H14B H 0.227984 0.531761 0.846514 0.055 Uiso 1 1 calc R U . . .
H14C H 0.318614 0.478081 0.801693 0.055 Uiso 1 1 calc R U . . .
C15 C 0.4383(2) 0.83996(12) 0.52065(16) 0.0230(4) Uani 1 1 d . . . . .
C16 C 0.3098(2) 0.87654(13) 0.50227(19) 0.0296(5) Uani 1 1 d . . . . .
H16A H 0.312293 0.922814 0.465800 0.044 Uiso 1 1 calc R U . . .
H16B H 0.286056 0.887743 0.564224 0.044 Uiso 1 1 calc R U . . .
H16C H 0.248844 0.842460 0.465035 0.044 Uiso 1 1 calc R U . . .
C17 C 0.5386(2) 0.89794(14) 0.5617(2) 0.0343(6) Uani 1 1 d . . . . .
H17A H 0.619284 0.873048 0.580130 0.051 Uiso 1 1 calc R U . . .
H17B H 0.516918 0.921853 0.618643 0.051 Uiso 1 1 calc R U . . .
H17C H 0.543411 0.935736 0.512396 0.051 Uiso 1 1 calc R U . . .
C18 C 0.4634(3) 0.81037(16) 0.42519(18) 0.0362(6) Uani 1 1 d . . . . .
H18A H 0.403756 0.770803 0.401293 0.054 Uiso 1 1 calc R U . A 2
H18B H 0.548035 0.790305 0.434977 0.054 Uiso 1 1 calc R U . A 2
H18C H 0.454665 0.850928 0.377815 0.054 Uiso 1 1 calc R U . A 2
C19 C 0.1532(2) 0.73807(12) 0.58046(16) 0.0220(4) Uani 1 1 d . . . . .
C20 C -0.03707(19) 0.79101(12) 0.53986(15) 0.0204(4) Uani 1 1 d . . . . .
C21 C 0.00849(19) 0.80952(12) 0.63283(16) 0.0208(4) Uani 1 1 d . . . . .
C22 C 0.0329(2) 0.71642(15) 0.41101(17) 0.0296(5) Uani 1 1 d . . . . .
H22A H 0.106327 0.687659 0.403483 0.044 Uiso 1 1 calc R U . . .
H22B H 0.019927 0.757186 0.363869 0.044 Uiso 1 1 calc R U . . .
H22C H -0.040175 0.683818 0.400128 0.044 Uiso 1 1 calc R U . . .
C23 C -0.1584(2) 0.80987(15) 0.47614(17) 0.0295(5) Uani 1 1 d . . . . .
H23A H -0.211437 0.765503 0.466815 0.044 Uiso 1 1 calc R U . . .
H23B H -0.143888 0.827206 0.413366 0.044 Uiso 1 1 calc R U . . .
H23C H -0.199447 0.849294 0.506389 0.044 Uiso 1 1 calc R U . . .
C24 C -0.0464(2) 0.85318(14) 0.70358(18) 0.0293(5) Uani 1 1 d . . . . .
H24A H -0.130518 0.869023 0.673520 0.044 Uiso 1 1 calc R U . . .
H24B H 0.005138 0.897163 0.723726 0.044 Uiso 1 1 calc R U . . .
H24C H -0.049934 0.822181 0.760187 0.044 Uiso 1 1 calc R U . . .
C25 C 0.2047(2) 0.78447(14) 0.75148(16) 0.0265(5) Uani 1 1 d . . . . .
H25A H 0.168345 0.756566 0.798883 0.040 Uiso 1 1 calc R U . . .
H25B H 0.211436 0.837204 0.769810 0.040 Uiso 1 1 calc R U . . .
H25C H 0.287500 0.764683 0.749834 0.040 Uiso 1 1 calc R U . . .

loop_
_atom_site_aniso_label
_atom_site_aniso_U_11
_atom_site_aniso_U_22
_atom_site_aniso_U_33
_atom_site_aniso_U_23
_atom_site_aniso_U_13
_atom_site_aniso_U_12
Fe1 0.01884(16) 0.01882(15) 0.02482(17) 0.00360(12) 0.00657(12) 0.00442(11)
N1 0.0174(8) 0.0239(9) 0.0218(9) 0.0002(7) 0.0038(7) -0.0007(7)
N2 0.0200(8) 0.0204(8) 0.0202(9) 0.0024(7) -0.0015(7) -0.0012(7)
Si1 0.0169(3) 0.0198(3) 0.0164(3) -0.0024(2) 0.0019(2) 0.0015(2)
P1 0.0183(3) 0.0187(3) 0.0181(3) -0.0016(2) 0.0041(2) 0.0017(2)
P2 0.0171(3) 0.0174(3) 0.0170(3) -0.0002(2) 0.0016(2) 0.0023(2)
Si1B 0.015(4) 0.020(4) 0.009(4) 0.000(3) -0.001(3) -0.003(3)
P1B 0.015(4) 0.025(4) 0.017(4) -0.005(3) 0.007(3) -0.002(3)
P2B 0.009(3) 0.019(4) 0.016(4) -0.003(3) 0.000(3) -0.003(3)
C1 0.0232(10) 0.0196(10) 0.0290(11) 0.0041(8) 0.0096(9) 0.0031(8)
C2 0.0232(10) 0.0254(11) 0.0220(10) 0.0021(9) 0.0049(8) 0.0003(8)
C3 0.0249(11) 0.0187(10) 0.0297(11) 0.0000(9) 0.0072(9) 0.0039(8)
C4 0.0260(11) 0.0240(11) 0.0291(11) 0.0076(9) 0.0014(9) 0.0012(9)
C5 0.0307(12) 0.0234(10) 0.0253(11) 0.0031(9) 0.0063(9) -0.0013(9)
C6 0.0221(10) 0.0196(10) 0.0277(11) 0.0028(8) 0.0076(9) 0.0006(8)
C7 0.0251(11) 0.0250(11) 0.0234(11) 0.0052(9) 0.0043(8) -0.0008(8)
C8 0.0249(11) 0.0254(11) 0.0270(11) 0.0029(9) 0.0104(9) 0.0039(9)
C9 0.0205(10) 0.0241(10) 0.0304(11) 0.0040(9) 0.0072(9) 0.0015(8)
C10 0.0235(11) 0.0228(10) 0.0282(11) 0.0012(9) 0.0069(9) -0.0007(8)
C11 0.0238(11) 0.0231(10) 0.0324(12) -0.0001(9) 0.0113(9) -0.0006(8)
C12 0.0257(12) 0.0302(13) 0.0605(18) 0.0020(12) 0.0151(12) 0.0006(10)
C13 0.0323(13) 0.0307(12) 0.0400(14) -0.0073(11) 0.0098(11) -0.0072(10)
C14 0.0421(15) 0.0320(13) 0.0383(14) 0.0047(11) 0.0141(12) -0.0043(11)
C15 0.0236(10) 0.0203(10) 0.0238(10) 0.0055(8) 0.0019(8) 0.0039(8)
C16 0.0262(11) 0.0250(11) 0.0364(13) 0.0091(10) 0.0030(10) 0.0061(9)
C17 0.0300(13) 0.0261(12) 0.0459(15) 0.0037(11) 0.0056(11) -0.0005(10)
C18 0.0426(15) 0.0394(14) 0.0264(12) 0.0091(11) 0.0065(11) 0.0058(12)
C19 0.0190(9) 0.0218(10) 0.0245(10) 0.0031(8) 0.0027(8) -0.0008(8)
C20 0.0169(9) 0.0228(10) 0.0216(10) 0.0028(8) 0.0036(8) 0.0008(8)
C21 0.0202(10) 0.0195(9) 0.0223(10) 0.0005(8) 0.0030(8) 0.0005(8)
C22 0.0275(12) 0.0374(13) 0.0229(11) -0.0062(10) 0.0023(9) -0.0006(10)
C23 0.0189(10) 0.0430(14) 0.0246(11) 0.0084(10) -0.0008(9) 0.0010(10)
C24 0.0311(12) 0.0288(12) 0.0298(12) -0.0043(10) 0.0102(10) 0.0038(10)
C25 0.0270(11) 0.0297(11) 0.0205(10) -0.0031(9) -0.0007(9) 0.0054(9)

loop_
_atom_type_symbol
_atom_type_description
_atom_type_scat_dispersion_real
_atom_type_scat_dispersion_imag
_atom_type_scat_source
C C 0.0033 0.0016 'International Tables Vol C Tables 4.2.6.8 and 6.1.1.4'
H H 0.0000 0.0000 'International Tables Vol C Tables 4.2.6.8 and 6.1.1.4'
Fe Fe 0.3463 0.8444 'International Tables Vol C Tables 4.2.6.8 and 6.1.1.4'
N N 0.0061 0.0033 'International Tables Vol C Tables 4.2.6.8 and 6.1.1.4'
P P 0.1023 0.0942 'International Tables Vol C Tables 4.2.6.8 and 6.1.1.4'
Si Si 0.0817 0.0704 'International Tables Vol C Tables 4.2.6.8 and 6.1.1.4'

loop_
_geom_angle_atom_site_label_1
_geom_angle_atom_site_label_2
_geom_angle_atom_site_label_3
_geom_angle
C7 Fe1 C2 105.42(9)
C7 Fe1 C8 41.30(9)
C2 Fe1 C8 119.97(9)
C7 Fe1 C4 157.26(10)
C2 Fe1 C4 68.52(9)
C8 Fe1 C4 121.27(9)
C7 Fe1 C3 120.65(9)
C2 Fe1 C3 40.78(9)
C8 Fe1 C3 104.61(9)
C4 Fe1 C3 40.60(9)
C7 Fe1 C9 68.70(9)
C2 Fe1 C9 156.70(9)
C8 Fe1 C9 40.82(9)
C4 Fe1 C9 107.73(9)
C3 Fe1 C9 121.40(9)
C7 Fe1 C1 122.13(9)
C2 Fe1 C1 41.46(9)
C8 Fe1 C1 157.62(10)
C4 Fe1 C1 68.71(9)
C3 Fe1 C1 69.13(9)
C9 Fe1 C1 160.61(10)
C7 Fe1 C5 159.84(9)
C2 Fe1 C5 68.78(9)
C8 Fe1 C5 158.48(10)
C4 Fe1 C5 40.37(9)
C3 Fe1 C5 68.34(9)
C9 Fe1 C5 124.21(10)
C1 Fe1 C5 40.88(9)
C7 Fe1 C6 41.35(9)
C2 Fe1 C6 123.09(9)
C8 Fe1 C6 69.33(9)
C4 Fe1 C6 160.07(10)
C3 Fe1 C6 158.45(9)
C9 Fe1 C6 68.24(9)
C1 Fe1 C6 108.22(9)
C5 Fe1 C6 124.53(9)
C7 Fe1 C10 68.89(9)
C2 Fe1 C10 160.65(9)
C8 Fe1 C10 68.72(9)
C4 Fe1 C10 123.80(10)
C3 Fe1 C10 158.13(9)
C9 Fe1 C10 40.22(9)
C1 Fe1 C10 124.77(9)
C5 Fe1 C10 109.86(9)
C6 Fe1 C10 40.62(9)
C19 N1 C20 111.58(18)
C19 N1 C22 126.51(19)
C20 N1 C22 121.91(18)
C19 N2 C21 111.40(18)
C19 N2 C25 126.09(18)
C21 N2 C25 122.51(18)
C19 Si1 P2 94.29(7)
C19 Si1 P1 95.60(7)
P2 Si1 P1 89.86(3)
C1 P1 C11 102.97(10)
C1 P1 Si1 100.61(8)
C11 P1 Si1 105.03(8)
C6 P2 C15 101.64(10)
C6 P2 Si1 99.20(8)
C15 P2 Si1 106.10(7)
C19 Si1B P1B 88.3(4)
C19 Si1B P2B 87.7(4)
P1B Si1B P2B 89.3(4)
C11 P1B C13 45.5(2)
C11 P1B C1 90.6(4)
C13 P1B C1 101.1(4)
C11 P1B Si1B 106.9(4)
C13 P1B Si1B 151.1(5)
C1 P1B Si1B 84.7(4)
C15 P2B C18 44.5(2)
C15 P2B C6 89.3(3)
C18 P2B C6 97.1(3)
C15 P2B Si1B 105.5(4)
C18 P2B Si1B 149.8(5)
C6 P2B Si1B 83.7(3)
C5 C1 C2 106.69(19)
C5 C1 P1 122.61(17)
C2 C1 P1 130.67(18)
C5 C1 Fe1 69.73(13)
C2 C1 Fe1 68.71(12)
P1 C1 Fe1 124.74(11)
C5 C1 P1B 165.1(3)
C2 C1 P1B 88.2(3)
Fe1 C1 P1B 116.2(2)
C3 C2 C1 108.3(2)
C3 C2 Fe1 70.14(13)
C1 C2 Fe1 69.83(13)
C4 C3 C2 107.8(2)
C4 C3 Fe1 69.58(13)
C2 C3 Fe1 69.08(13)
C5 C4 C3 108.7(2)
C5 C4 Fe1 70.13(13)
C3 C4 Fe1 69.82(13)
C4 C5 C1 108.5(2)
C4 C5 Fe1 69.49(13)
C1 C5 Fe1 69.40(13)
C10 C6 C7 107.31(19)
C10 C6 P2 122.20(17)
C7 C6 P2 130.46(18)
C10 C6 Fe1 69.93(13)
C7 C6 Fe1 68.21(12)
P2 C6 Fe1 125.65(11)
C10 C6 P2B 166.0(3)
C7 C6 P2B 86.7(2)
Fe1 C6 P2B 117.1(2)
C8 C7 C6 108.2(2)
C8 C7 Fe1 69.74(13)
C6 C7 Fe1 70.44(13)
C9 C8 C7 107.10(19)
C9 C8 Fe1 69.92(13)
C7 C8 Fe1 68.96(12)
C10 C9 C8 109.3(2)
C10 C9 Fe1 70.55(13)
C8 C9 Fe1 69.26(13)
C9 C10 C6 108.1(2)
C9 C10 Fe1 69.23(13)
C6 C10 Fe1 69.44(13)
C13 C11 C12 109.7(2)
C13 C11 C14 109.1(2)
C12 C11 C14 109.2(2)
C13 C11 P1B 72.1(3)
C12 C11 P1B 107.3(3)
C14 C11 P1B 140.2(3)
C13 C11 P1 115.11(16)
C12 C11 P1 107.33(16)
C14 C11 P1 106.26(17)
C11 C13 P1B 62.4(3)
C18 C15 C16 108.6(2)
C18 C15 C17 109.2(2)
C16 C15 C17 109.91(19)
C18 C15 P2 115.59(16)
C16 C15 P2 108.03(15)
C17 C15 P2 105.40(16)
C18 C15 P2B 73.2(3)
C16 C15 P2B 104.3(3)
C17 C15 P2B 142.3(3)
C15 C18 P2B 62.2(2)
N1 C19 N2 103.98(18)
N1 C19 Si1 120.95(16)
N2 C19 Si1 135.07(16)
N1 C19 Si1B 164.1(3)
N2 C19 Si1B 91.7(3)
C21 C20 N1 106.90(18)
C21 C20 C23 130.3(2)
N1 C20 C23 122.8(2)
C20 C21 N2 106.13(18)
C20 C21 C24 131.3(2)
N2 C21 C24 122.5(2)

loop_
_geom_bond_atom_site_label_1
_geom_bond_atom_site_label_2
_geom_bond_distance
Fe1 C7 2.029(2)
Fe1 C2 2.034(2)
Fe1 C8 2.039(2)
Fe1 C4 2.045(2)
Fe1 C3 2.048(2)
Fe1 C9 2.048(2)
Fe1 C1 2.049(2)
Fe1 C5 2.053(2)
Fe1 C6 2.059(2)
Fe1 C10 2.066(2)
N1 C19 1.355(3)
N1 C20 1.382(3)
N1 C22 1.472(3)
N2 C19 1.360(3)
N2 C21 1.392(3)
N2 C25 1.455(3)
Si1 C19 1.982(2)
Si1 P2 2.3275(8)
Si1 P1 2.3368(8)
P1 C1 1.825(2)
P1 C11 1.903(2)
P2 C6 1.830(2)
P2 C15 1.903(2)
Si1B C19 2.072(9)
Si1B P1B 2.317(12)
Si1B P2B 2.317(11)
P1B C11 1.889(8)
P1B C13 2.029(9)
P1B C1 2.205(9)
P2B C15 1.920(8)
P2B C18 2.077(8)
P2B C6 2.188(8)
C1 C5 1.432(3)
C1 C2 1.445(3)
C2 C3 1.422(3)
C3 C4 1.420(3)
C4 C5 1.414(3)
C6 C10 1.432(3)
C6 C7 1.444(3)
C7 C8 1.435(3)
C8 C9 1.425(3)
C9 C10 1.415(3)
C11 C13 1.519(3)
C11 C12 1.523(3)
C11 C14 1.536(4)
C15 C18 1.521(3)
C15 C16 1.531(3)
C15 C17 1.543(3)
C20 C21 1.350(3)
C20 C23 1.492(3)
C21 C24 1.485(3)
